data_9010881
loop_
_publ_author_name
'Zanazzi, P. F.'
'Comodi, P.'
'Nazzareni, S.'
'Rotiroti, N.'
'van Smaalen, S.'

_publ_section_title
;
 Behavior of 10-A phase at low temperatures
 Sample: T = 116 K
;
_journal_name_full 'Physics and Chemistry of Minerals'
_journal_page_first 23
_journal_page_last 29
_journal_paper_doi 10.1007/s00269-006-0123-9
_journal_volume 34
_journal_year 2007
_chemical_formula_structural Mg3Si4O10(OH)2*H2O
_chemical_formula_sum 'H5.92 Mg3 O13 Si4'
_space_group_IT_number 12
_symmetry_space_group_name_Hall '-C 2y'
_symmetry_space_group_name_H-M 'C 1 2/m 1'
_cell_angle_alpha 90
_cell_angle_beta 100.05
_cell_angle_gamma 90
_cell_formula_units_Z 2
_cell_length_a 5.3000
_cell_length_b 9.182
_cell_length_c 10.096
_cell_volume 483.779
_database_code_amcsd 0009051
_diffrn_ambient_temperature 116
_exptl_crystal_density_diffrn 2.741
_cod_original_formula_sum 'Si4 Mg3 O13 H5.92'
_cod_database_code 9010881
_amcsd_formula_title Mg3Si4O10(OH)2*H2O

loop_
_space_group_symop_operation_xyz
x,y,z
1/2+x,1/2+y,z
x,-y,z
1/2+x,1/2-y,z
-x,y,-z
1/2-x,1/2+y,-z
-x,-y,-z
1/2-x,1/2-y,-z

loop_
_atom_site_label
_atom_site_fract_x
_atom_site_fract_y
_atom_site_fract_z
_atom_site_occupancy
_atom_site_U_iso_or_equiv
_atom_site_type_symbol
_atom_site_attached_hydrogens
Si 0.57530 0.16650 0.22840 1.00000 0.00300 Si 0
Mg1 0.00000 0.50000 0.50000 1.00000 0.00500 Mg 0
Mg2 0.00000 0.83370 0.50000 1.00000 0.00500 Mg 0
O1 0.81050 0.24560 0.17190 1.00000 0.00700 O 0
O2 0.55370 0.00000 0.17360 1.00000 0.00900 O 0
O3 0.63010 0.16670 0.39170 1.00000 0.00600 O 0
O-H4 0.13100 0.00000 0.39220 1.00000 0.00400 O 1
Wat5 0.01400 0.00000 0.03100 0.50000 0.02500 O 2

loop_
_cod_changelog_entry_id
_cod_changelog_entry_author
_cod_changelog_entry_date
_cod_changelog_entry_text
1
;cod-tools version 3.8.0
Id: cif_guess_AMCSD_atom_types 9581 2023-05-17 12:35:41Z saulius
;
2023-05-18T11:41:26+03:00
;Derived atom types and hydrogen counts
from atom names that follow the AMCSD naming convention
(Wat == water, O-H == hydroxyl).
;

loop_
_cod_related_entry_id
_cod_related_entry_database
_cod_related_entry_code
1 AMCSD 0009051
